data_2221226
loop_
_publ_author_name
'Uluda\(g, Nesimi'
'\"Ozt\"urk, Asl\?i'
'H\"okelek, Tuncer'
'Erdo\(gan, \"Umit I\,s\?ik'

_publ_section_title 3,3-Ethylenedithio-3,3a,4,5,10,10b-hexahydro-2<i>H</i>-furo[2,3-<i>a</i>]carbazole
_journal_coeditor_code XU2478
_journal_issue 3
_journal_name_full 'Acta Crystallographica Section E'
_journal_page_first o595
_journal_page_last o596
_journal_paper_doi 10.1107/S1600536809006035
_journal_volume 65
_journal_year 2009
_chemical_formula_iupac 'C16 H17 N O S2'
_chemical_formula_moiety 'C16 H17 N O S2'
_chemical_formula_sum 'C16 H17 N O S2'
_chemical_formula_weight 303.43
_chemical_name_systematic
;
3,3-Ethylenedithio-3,3a,4,5,10,10b-hexahydro-2<i>H</i>-
furo[2,3-<i>a</i>]carbazole
;
_space_group_IT_number 60
_symmetry_cell_setting orthorhombic
_symmetry_space_group_name_Hall '-P 2n 2ab'
_symmetry_space_group_name_H-M 'P b c n'
_atom_sites_solution_hydrogens geom
_atom_sites_solution_primary direct
_atom_sites_solution_secondary difmap
_audit_creation_method SHELXL-97
_cell_angle_alpha 90.00
_cell_angle_beta 90.00
_cell_angle_gamma 90.00
_cell_formula_units_Z 8
_cell_length_a 21.7617(5)
_cell_length_b 8.4992(2)
_cell_length_c 15.2115(3)
_cell_measurement_reflns_used 25
_cell_measurement_temperature 294(2)
_cell_measurement_theta_max 16.7
_cell_measurement_theta_min 9.3
_cell_volume 2813.47(11)
_computing_cell_refinement 'CAD-4 EXPRESS (Enraf--Nonius, 1994)'
_computing_data_collection 'CAD-4 EXPRESS (Enraf--Nonius, 1994)'
_computing_data_reduction 'XCAD4 (Harms & Wocadlo, 1995)'
_computing_molecular_graphics 'ORTEP-3 for Windows (Farrugia, 1997)'
_computing_publication_material 'WinGX (Farrugia, 1999) and PLATON (Spek, 2009)'
_computing_structure_refinement 'SHELXL97 (Sheldrick, 2008)'
_computing_structure_solution 'SHELXS97 (Sheldrick, 2008)'
_diffrn_ambient_temperature 294(2)
_diffrn_measured_fraction_theta_full 0.999
_diffrn_measured_fraction_theta_max 0.999
_diffrn_measurement_device_type 'Enraf--Nonius TurboCAD-4'
_diffrn_measurement_method 'Non-profiled \w'
_diffrn_radiation_monochromator graphite
_diffrn_radiation_source 'fine-focus sealed tube'
_diffrn_radiation_type MoK\a
_diffrn_radiation_wavelength 0.71073
_diffrn_reflns_av_R_equivalents 0.1488
_diffrn_reflns_av_sigmaI/netI 0.1077
_diffrn_reflns_limit_h_max 25
_diffrn_reflns_limit_h_min -25
_diffrn_reflns_limit_k_max 9
_diffrn_reflns_limit_k_min -9
_diffrn_reflns_limit_l_max 0
_diffrn_reflns_limit_l_min -17
_diffrn_reflns_number 8196
_diffrn_reflns_theta_full 24.30
_diffrn_reflns_theta_max 24.30
_diffrn_reflns_theta_min 2.57
_diffrn_standards_decay_% 1
_diffrn_standards_interval_time 120
_diffrn_standards_number 3
_exptl_absorpt_coefficient_mu 0.373
_exptl_absorpt_correction_T_max 0.9435
_exptl_absorpt_correction_T_min 0.9125
_exptl_absorpt_correction_type psi-scan
_exptl_absorpt_process_details '(North <i>et al.</i>,  1968)'
_exptl_crystal_colour colorless
_exptl_crystal_density_diffrn 1.433
_exptl_crystal_density_method 'not measured'
_exptl_crystal_description prism
_exptl_crystal_F_000 1280
_exptl_crystal_size_max 0.35
_exptl_crystal_size_mid 0.20
_exptl_crystal_size_min 0.15
_refine_diff_density_max 0.237
_refine_diff_density_min -0.230
_refine_ls_extinction_method none
_refine_ls_goodness_of_fit_ref 0.978
_refine_ls_hydrogen_treatment mixed
_refine_ls_matrix_type full
_refine_ls_number_parameters 185
_refine_ls_number_reflns 2289
_refine_ls_number_restraints 0
_refine_ls_restrained_S_all 0.978
_refine_ls_R_factor_all 0.1458
_refine_ls_R_factor_gt 0.0412
_refine_ls_shift/su_max 0.000
_refine_ls_shift/su_mean 0.000
_refine_ls_structure_factor_coef Fsqd
_refine_ls_weighting_details 'calc w=1/[\s^2^(Fo^2^)+(0.0328P)^2^+1.8766P] where P=(Fo^2^+2Fc^2^)/3'
_refine_ls_weighting_scheme calc
_refine_ls_wR_factor_gt 0.0782
_refine_ls_wR_factor_ref 0.1083
_reflns_number_gt 1105
_reflns_number_total 2289
_reflns_threshold_expression I>2\s(I)
_cod_data_source_file xu2478.cif
_cod_data_source_block I
_cod_database_code 2221226
_cod_database_fobs_code 2221226

loop_
_symmetry_equiv_pos_as_xyz
'x, y, z'
'-x+1/2, -y+1/2, z+1/2'
'x+1/2, -y+1/2, -z'
'-x, y, -z+1/2'
'-x, -y, -z'
'x-1/2, y-1/2, -z-1/2'
'-x-1/2, y-1/2, z'
'x, -y, z-1/2'

loop_
_atom_site_type_symbol
_atom_site_label
_atom_site_fract_x
_atom_site_fract_y
_atom_site_fract_z
_atom_site_U_iso_or_equiv
_atom_site_adp_type
_atom_site_calc_flag
_atom_site_refinement_flags
_atom_site_occupancy
_atom_site_disorder_assembly
_atom_site_disorder_group
S S1 0.32178(5) 0.10773(14) 0.23756(8) 0.0538(4) Uani d . 1 . .
S S2 0.33505(5) -0.00621(14) 0.05706(9) 0.0538(3) Uani d . 1 . .
O O1 0.48005(12) 0.0372(3) 0.1141(2) 0.0597(9) Uani d . 1 . .
C C2 0.43301(17) -0.0004(5) 0.1754(3) 0.0499(12) Uani d . 1 . .
H H2A 0.4450 0.0310 0.2343 0.060 Uiso calc R 1 . .
H H2B 0.4250 -0.1126 0.1753 0.060 Uiso calc R 1 . .
C C3 0.37602(18) 0.0902(5) 0.1461(3) 0.0394(11) Uani d . 1 . .
C C3A 0.40456(17) 0.2447(4) 0.1109(3) 0.0391(11) Uani d . 1 . .
H H3A 0.3786 0.2865 0.0637 0.047 Uiso calc R 1 . .
C C4 0.41256(17) 0.3698(4) 0.1817(3) 0.0402(11) Uani d . 1 . .
H H4A 0.3724 0.4058 0.2008 0.048 Uiso calc R 1 . .
H H4B 0.4332 0.3238 0.2320 0.048 Uiso calc R 1 . .
C C5 0.44962(17) 0.5095(5) 0.1485(3) 0.0423(11) Uani d . 1 . .
H H5A 0.4272 0.5632 0.1023 0.051 Uiso calc R 1 . .
H H5B 0.4566 0.5834 0.1961 0.051 Uiso calc R 1 . .
C C5A 0.50957(18) 0.4512(4) 0.1140(3) 0.0375(10) Uani d . 1 . .
C C5B 0.56863(19) 0.5223(5) 0.1102(3) 0.0402(11) Uani d . 1 . .
C C6 0.5923(2) 0.6705(5) 0.1333(3) 0.0487(12) Uani d . 1 . .
H H6 0.5664 0.7483 0.1552 0.058 Uiso calc R 1 . .
C C7 0.6542(2) 0.6994(6) 0.1233(3) 0.0582(14) Uani d . 1 . .
H H7 0.6700 0.7973 0.1384 0.070 Uiso calc R 1 . .
C C8 0.6930(2) 0.5844(7) 0.0909(3) 0.0608(14) Uani d . 1 . .
H H8 0.7347 0.6070 0.0850 0.073 Uiso calc R 1 . .
C C9 0.6721(2) 0.4373(5) 0.0671(3) 0.0562(13) Uani d . 1 . .
H H9 0.6985 0.3607 0.0454 0.067 Uiso calc R 1 . .
C C9A 0.60977(19) 0.4090(5) 0.0771(3) 0.0426(11) Uani d . 1 . .
C C10A 0.51613(17) 0.3010(5) 0.0837(3) 0.0365(11) Uani d . 1 . .
C C10B 0.46569(17) 0.1854(4) 0.0715(3) 0.0401(11) Uani d . 1 . .
H H10B 0.4600 0.1667 0.0085 0.048 Uiso calc R 1 . .
N N10 0.57621(16) 0.2746(5) 0.0610(3) 0.0469(10) Uani d . 1 . .
H H10 0.5901(17) 0.196(4) 0.038(3) 0.043(15) Uiso d . 1 . .
C C11 0.2649(2) -0.0299(5) 0.1985(3) 0.0658(14) Uani d . 1 . .
H H11A 0.2507 -0.0947 0.2469 0.079 Uiso calc R 1 . .
H H11B 0.2299 0.0269 0.1750 0.079 Uiso calc R 1 . .
C C12 0.2921(2) -0.1318(5) 0.1286(3) 0.0646(14) Uani d . 1 . .
H H12A 0.2599 -0.1851 0.0961 0.078 Uiso calc R 1 . .
H H12B 0.3188 -0.2106 0.1545 0.078 Uiso calc R 1 . .

loop_
_atom_site_aniso_label
_atom_site_aniso_U_11
_atom_site_aniso_U_22
_atom_site_aniso_U_33
_atom_site_aniso_U_12
_atom_site_aniso_U_13
_atom_site_aniso_U_23
S1 0.0516(7) 0.0527(7) 0.0570(8) -0.0052(6) 0.0097(7) -0.0042(7)
S2 0.0541(7) 0.0516(7) 0.0558(7) -0.0125(7) -0.0012(6) -0.0103(7)
O1 0.0462(19) 0.040(2) 0.093(3) 0.0094(14) 0.0183(18) 0.0122(18)
C2 0.042(2) 0.042(2) 0.065(3) 0.001(2) 0.001(2) 0.008(3)
C3 0.039(3) 0.036(2) 0.042(3) -0.003(2) -0.001(2) -0.001(2)
C3A 0.038(2) 0.035(2) 0.045(3) 0.0018(19) -0.002(2) 0.000(2)
C4 0.034(2) 0.041(3) 0.047(3) 0.000(2) 0.004(2) -0.007(2)
C5 0.048(3) 0.036(2) 0.043(3) 0.001(2) -0.001(2) -0.004(2)
C5A 0.040(3) 0.040(3) 0.033(3) 0.000(2) 0.002(2) -0.001(2)
C5B 0.050(3) 0.042(3) 0.029(2) -0.003(2) -0.001(2) 0.001(2)
C6 0.059(3) 0.049(3) 0.038(3) -0.005(2) 0.002(2) 0.002(2)
C7 0.067(3) 0.061(3) 0.046(3) -0.025(3) -0.002(3) 0.006(3)
C8 0.047(3) 0.082(4) 0.054(3) -0.017(3) 0.000(2) 0.009(3)
C9 0.049(3) 0.059(3) 0.061(3) -0.003(3) 0.007(3) 0.005(3)
C9A 0.044(3) 0.046(3) 0.038(3) -0.007(2) -0.001(2) 0.003(2)
C10A 0.034(3) 0.040(3) 0.036(3) 0.002(2) -0.002(2) 0.002(2)
C10B 0.042(3) 0.034(2) 0.045(3) -0.004(2) 0.004(2) 0.000(2)
N10 0.042(2) 0.040(2) 0.059(3) 0.004(2) 0.011(2) -0.006(2)
C11 0.051(3) 0.066(4) 0.080(4) -0.017(3) 0.005(3) 0.002(3)
C12 0.070(3) 0.048(3) 0.076(4) -0.020(3) 0.004(3) -0.007(3)

loop_
_atom_type_symbol
_atom_type_description
_atom_type_scat_dispersion_real
_atom_type_scat_dispersion_imag
_atom_type_scat_source
C C 0.0033 0.0016 'International Tables Vol C Tables 4.2.6.8 and 6.1.1.4'
H H 0.0000 0.0000 'International Tables Vol C Tables 4.2.6.8 and 6.1.1.4'
N N 0.0061 0.0033 'International Tables Vol C Tables 4.2.6.8 and 6.1.1.4'
O O 0.0106 0.0060 'International Tables Vol C Tables 4.2.6.8 and 6.1.1.4'
S S 0.1246 0.1234 'International Tables Vol C Tables 4.2.6.8 and 6.1.1.4'

loop_
_geom_angle_atom_site_label_1
_geom_angle_atom_site_label_2
_geom_angle_atom_site_label_3
_geom_angle_site_symmetry_1
_geom_angle_site_symmetry_3
_geom_angle
_geom_angle_publ_flag
C11 S1 C3 . . 98.0(2) ?
C12 S2 C3 . . 94.1(2) ?
C2 O1 C10B . . 109.5(3) ?
O1 C2 C3 . . 106.3(3) ?
O1 C2 H2A . . 110.5 ?
O1 C2 H2B . . 110.5 ?
C3 C2 H2A . . 110.5 ?
C3 C2 H2B . . 110.5 ?
H2A C2 H2B . . 108.7 ?
S2 C3 S1 . . 106.7(2) ?
C2 C3 S1 . . 110.1(3) ?
C2 C3 S2 . . 112.9(3) ?
C2 C3 C3A . . 101.7(3) ?
C3A C3 S1 . . 116.9(3) ?
C3A C3 S2 . . 108.7(3) ?
C3 C3A H3A . . 109.3 ?
C4 C3A C3 . . 113.2(3) ?
C4 C3A H3A . . 109.3 ?
C4 C3A C10B . . 113.8(3) ?
C10B C3A C3 . . 101.7(3) ?
C10B C3A H3A . . 109.3 ?
C3A C4 H4A . . 109.3 ?
C3A C4 H4B . . 109.3 ?
C5 C4 C3A . . 111.8(3) ?
C5 C4 H4A . . 109.3 ?
C5 C4 H4B . . 109.3 ?
H4A C4 H4B . . 107.9 ?
C4 C5 H5A . . 109.9 ?
C4 C5 H5B . . 109.9 ?
C5A C5 C4 . . 108.7(3) ?
C5A C5 H5A . . 109.9 ?
C5A C5 H5B . . 109.9 ?
H5A C5 H5B . . 108.3 ?
C5B C5A C5 . . 131.6(4) ?
C10A C5A C5 . . 121.4(4) ?
C10A C5A C5B . . 106.8(4) ?
C6 C5B C5A . . 134.6(4) ?
C6 C5B C9A . . 118.0(4) ?
C9A C5B C5A . . 107.4(4) ?
C5B C6 H6 . . 120.3 ?
C7 C6 C5B . . 119.3(4) ?
C7 C6 H6 . . 120.3 ?
C6 C7 C8 . . 120.8(4) ?
C6 C7 H7 . . 119.6 ?
C8 C7 H7 . . 119.6 ?
C9 C8 C7 . . 122.1(4) ?
C9 C8 H8 . . 119.0 ?
C7 C8 H8 . . 119.0 ?
C8 C9 C9A . . 116.9(4) ?
C8 C9 H9 . . 121.5 ?
C9A C9 H9 . . 121.5 ?
C9 C9A C5B . . 122.9(4) ?
N10 C9A C9 . . 130.1(4) ?
N10 C9A C5B . . 107.1(4) ?
O1 C10B C3A . . 107.2(3) ?
O1 C10B C10A . . 111.1(3) ?
O1 C10B H10B . . 108.9 ?
N10 C10A C10B . . 124.4(4) ?
C3A C10B H10B . . 108.9 ?
C5A C10A N10 . . 109.8(4) ?
C5A C10A C10B . . 125.7(4) ?
C10A C10B C3A . . 111.9(3) ?
C10A C10B H10B . . 108.9 ?
C9A N10 H10 . . 124(3) ?
C10A N10 C9A . . 109.0(4) ?
C10A N10 H10 . . 127(3) ?
S1 C11 H11A . . 109.7 ?
S1 C11 H11B . . 109.7 ?
C12 C11 S1 . . 109.8(3) ?
C12 C11 H11A . . 109.7 ?
C12 C11 H11B . . 109.7 ?
H11A C11 H11B . . 108.2 ?
S2 C12 H12A . . 110.3 ?
S2 C12 H12B . . 110.3 ?
C11 C12 S2 . . 107.1(3) ?
C11 C12 H12A . . 110.3 ?
C11 C12 H12B . . 110.3 ?
H12A C12 H12B . . 108.6 ?

loop_
_geom_bond_atom_site_label_1
_geom_bond_atom_site_label_2
_geom_bond_site_symmetry_2
_geom_bond_distance
_geom_bond_publ_flag
S1 C3 . 1.830(4) ?
S1 C11 . 1.803(4) ?
S2 C3 . 1.817(4) ?
S2 C12 . 1.788(4) ?
O1 C2 . 1.421(5) ?
O1 C10B . 1.450(4) ?
C2 H2A . 0.9700 ?
C2 H2B . 0.9700 ?
C3 C2 . 1.526(5) ?
C3A C3 . 1.548(5) ?
C3A C4 . 1.523(5) ?
C3A C10B . 1.544(5) ?
C3A H3A . 0.9800 ?
C4 C5 . 1.522(5) ?
C4 H4A . 0.9700 ?
C4 H4B . 0.9700 ?
C5 H5A . 0.9700 ?
C5 H5B . 0.9700 ?
C5A C5 . 1.491(5) ?
C5A C10A . 1.365(5) ?
C5B C5A . 1.421(5) ?
C5B C6 . 1.405(5) ?
C6 H6 . 0.9300 ?
C7 C6 . 1.377(5) ?
C7 C8 . 1.383(6) ?
C7 H7 . 0.9300 ?
C8 H8 . 0.9300 ?
C9 C8 . 1.379(6) ?
C9 H9 . 0.9300 ?
C9A C9 . 1.385(5) ?
C9A C5B . 1.408(5) ?
C10A C10B . 1.485(5) ?
C10B H10B . 0.9800 ?
N10 C10A . 1.371(5) ?
N10 C9A . 1.378(5) ?
N10 H10 . 0.81(3) ?
C11 H11A . 0.9700 ?
C11 H11B . 0.9700 ?
C12 C11 . 1.495(6) ?
C12 H12A . 0.9700 ?
C12 H12B . 0.9700 ?

loop_
_geom_hbond_atom_site_label_D
_geom_hbond_atom_site_label_H
_geom_hbond_atom_site_label_A
_geom_hbond_site_symmetry_A
_geom_hbond_distance_DH
_geom_hbond_distance_HA
_geom_hbond_distance_DA
_geom_hbond_angle_DHA
_geom_hbond_publ_flag
N10 H10 S2 5_655 0.81(4) 2.71(4) 3.487(4) 161(4) yes
C3A H3A Cg2 5_575 0.98 2.85 3.725(4) 149 yes
C4 H4B Cg1 4_555 0.97 2.79 3.556(5) 136 yes
C5 H5A Cg1 5_575 0.97 2.96 3.714(5) 135 yes

loop_
_geom_torsion_atom_site_label_1
_geom_torsion_atom_site_label_2
_geom_torsion_atom_site_label_3
_geom_torsion_atom_site_label_4
_geom_torsion_site_symmetry_1
_geom_torsion_site_symmetry_2
_geom_torsion_site_symmetry_3
_geom_torsion_site_symmetry_4
_geom_torsion
_geom_torsion_publ_flag
C11 S1 C3 S2 . . . . 15.4(3) ?
C11 S1 C3 C2 . . . . -107.4(3) ?
C11 S1 C3 C3A . . . . 137.2(3) ?
C3 S1 C11 C12 . . . . 17.0(4) ?
C12 S2 C3 S1 . . . . -36.2(2) ?
C12 S2 C3 C2 . . . . 84.9(3) ?
C12 S2 C3 C3A . . . . -163.1(3) ?
C3 S2 C12 C11 . . . . 49.5(4) ?
C10B O1 C2 C3 . . . . 22.4(4) yes
C2 O1 C10B C3A . . . . 0.5(4) yes
C2 O1 C10B C10A . . . . 123.0(4) ?
C4 C3A C3 S1 . . . . 31.6(4) ?
C4 C3A C3 S2 . . . . 152.4(3) ?
C4 C3A C3 C2 . . . . -88.3(4) ?
C10B C3A C3 S1 . . . . 154.1(3) ?
C10B C3A C3 S2 . . . . -85.1(3) ?
C10B C3A C3 C2 . . . . 34.2(4) yes
C3 C3A C4 C5 . . . . 171.0(3) ?
C10B C3A C4 C5 . . . . 55.6(4) yes
C4 C3A C10B O1 . . . . 99.6(4) ?
C3 C3A C10B O1 . . . . -22.4(4) yes
C4 C3A C10B C10A . . . . -22.4(5) yes
C3 C3A C10B C10A . . . . -144.4(3) ?
S1 C3 C2 O1 . . . . -160.3(3) ?
S2 C3 C2 O1 . . . . 80.6(4) ?
C3A C3 C2 O1 . . . . -35.7(4) yes
C3A C4 C5 C5A . . . . -55.3(4) yes
C5B C5A C5 C4 . . . . -149.7(4) ?
C10A C5A C5 C4 . . . . 25.4(5) yes
C5A C5B C6 C7 . . . . 177.8(4) ?
C9A C5B C6 C7 . . . . -0.2(6) ?
C5 C5A C10A N10 . . . . -176.3(4) ?
C5 C5A C10A C10B . . . . 7.2(6) yes
C5B C5A C10A N10 . . . . -0.1(5) ?
C5B C5A C10A C10B . . . . -176.6(4) ?
C6 C5B C5A C5 . . . . -2.7(8) ?
C6 C5B C5A C10A . . . . -178.4(5) ?
C9A C5B C5A C5 . . . . 175.4(4) ?
C9A C5B C5A C10A . . . . -0.2(4) ?
C8 C7 C6 C5B . . . . -0.1(7) ?
C6 C7 C8 C9 . . . . 0.2(7) ?
C9A C9 C8 C7 . . . . 0.0(7) ?
N10 C9A C5B C5A . . . . 0.5(4) ?
N10 C9A C5B C6 . . . . 179.0(4) ?
C9 C9A C5B C5A . . . . -178.1(4) ?
C9 C9A C5B C6 . . . . 0.4(6) ?
N10 C9A C9 C8 . . . . -178.5(4) ?
C5B C9A C9 C8 . . . . -0.3(6) ?
N10 C10A C10B O1 . . . . 55.3(5) ?
N10 C10A C10B C3A . . . . 175.1(4) ?
C5A C10A C10B O1 . . . . -128.7(4) ?
C5A C10A C10B C3A . . . . -9.0(6) yes
C9A N10 C10A C5A . . . . 0.4(5) ?
C9A N10 C10A C10B . . . . 176.9(4) ?
C10A N10 C9A C5B . . . . -0.5(5) ?
C10A N10 C9A C9 . . . . 177.8(4) ?
S2 C12 C11 S1 . . . . -44.2(4) ?
